data_4333286
loop_
_publ_author_name
'Habata, Yoichi'
'Noto, Kanae'
'Osaka, Futoshi'

_publ_section_title
;
 Substituent Effects on the Structures of Silver Complexes with
 Monoazatrithia-12-Crown-4 Ethers Bearing Substituted Aromatic Rings
;
_journal_issue 16
_journal_name_full 'Inorganic Chemistry'
_journal_page_first 6529
_journal_page_last 6534
_journal_paper_doi 10.1021/ic700538f
_journal_volume 46
_journal_year 2007
_chemical_formula_sum 'C18 H28 Ag F6 N2 O P S3'
_chemical_formula_weight 637.44
_chemical_name_systematic
;
  ?
;
_space_group_IT_number 19
_symmetry_cell_setting orthorhombic
_symmetry_space_group_name_Hall 'P 2ac 2ab'
_symmetry_space_group_name_H-M 'P 21 21 21'
_atom_sites_solution_hydrogens geom
_atom_sites_solution_primary direct
_atom_sites_solution_secondary difmap
_audit_creation_method SHELXL-97
_cell_angle_alpha 90.00
_cell_angle_beta 90.00
_cell_angle_gamma 90.00
_cell_formula_units_Z 4
_cell_length_a 8.7234(6)
_cell_length_b 14.5024(11)
_cell_length_c 20.6747(16)
_cell_measurement_temperature 90
_cell_volume 2615.6(3)
_computing_cell_refinement 'Bruker SMART'
_computing_data_collection 'Bruker SMART'
_computing_data_reduction 'Bruker SAINT'
_computing_molecular_graphics 'Bruker SHELXTL'
_computing_publication_material 'Bruker SHELXTL'
_computing_structure_refinement 'SHELXL-97 (Sheldrick, 1997)'
_computing_structure_solution 'SHELXS-97 (Sheldrick, 1990)'
_diffrn_ambient_temperature 90
_diffrn_detector_area_resol_mean 8.366
_diffrn_measured_fraction_theta_full 0.997
_diffrn_measured_fraction_theta_max 0.997
_diffrn_measurement_device_type 'CCD area detector'
_diffrn_measurement_method 'phi and omega scans'
_diffrn_radiation_monochromator graphite
_diffrn_radiation_source 'fine-focus sealed tube'
_diffrn_radiation_type MoK\a
_diffrn_radiation_wavelength 0.71073
_diffrn_reflns_av_R_equivalents 0.0398
_diffrn_reflns_av_sigmaI/netI 0.0295
_diffrn_reflns_limit_h_max 10
_diffrn_reflns_limit_h_min -11
_diffrn_reflns_limit_k_max 19
_diffrn_reflns_limit_k_min -18
_diffrn_reflns_limit_l_max 27
_diffrn_reflns_limit_l_min -18
_diffrn_reflns_number 19031
_diffrn_reflns_theta_full 28.30
_diffrn_reflns_theta_max 28.30
_diffrn_reflns_theta_min 1.72
_exptl_absorpt_coefficient_mu 1.127
_exptl_absorpt_correction_T_max 0.9447
_exptl_absorpt_correction_T_min 0.6937
_exptl_absorpt_correction_type empirical
_exptl_absorpt_process_details 'SADABS, Sheldrick, 1996'
_exptl_crystal_colour colorless
_exptl_crystal_density_diffrn 1.619
_exptl_crystal_density_meas ?
_exptl_crystal_density_method 'not measured'
_exptl_crystal_description needle
_exptl_crystal_F_000 1288
_exptl_crystal_size_max 0.35
_exptl_crystal_size_mid 0.08
_exptl_crystal_size_min 0.05
_refine_diff_density_max 1.372
_refine_diff_density_min -0.369
_refine_diff_density_rms 0.114
_refine_ls_abs_structure_details 'Flack (1983), 2821 Friedel pairs'
_refine_ls_abs_structure_Flack 0.48(3)
_refine_ls_extinction_method none
_refine_ls_goodness_of_fit_ref 1.185
_refine_ls_hydrogen_treatment constr
_refine_ls_matrix_type full
_refine_ls_number_parameters 320
_refine_ls_number_reflns 3655
_refine_ls_number_restraints 0
_refine_ls_restrained_S_all 1.185
_refine_ls_R_factor_all 0.0361
_refine_ls_R_factor_gt 0.0332
_refine_ls_shift/su_max 0.015
_refine_ls_shift/su_mean 0.001
_refine_ls_structure_factor_coef Fsqd
_refine_ls_weighting_details 'calc w=1/[\s^2^(Fo^2^)+(0.0529P)^2^+0.9345P] where P=(Fo^2^+2Fc^2^)/3'
_refine_ls_weighting_scheme calc
_refine_ls_wR_factor_gt 0.0882
_refine_ls_wR_factor_ref 0.0896
_reflns_number_gt 3450
_reflns_number_total 3655
_reflns_threshold_expression >2sigma(I)
_cod_data_source_file ic700538fsup1.cif
_cod_data_source_block meons3agpf6_p212121
_cod_depositor_comments
;
The following automatic conversions were performed:

'_symmetry_cell_setting' value 'Orthorhombic' changed to
'orthorhombic' according to
/home/saulius/struct/CIF-dictionaries/cif_core.dic dictionary named
'cif_core.dic' version 2.4.2 from 2011-04-26.

Automatic conversion script
Id: cif_fix_values 1891 2012-01-12 08:04:46Z andrius 

The following automatic conversions were performed:

'_exptl_crystal_density_meas' value '0?' was changed to '?' - the
value is perceived as not measured.

Automatic conversion script
Id: cif_fix_values 3008 2015-01-20 13:52:24Z robertas 
;
_cod_original_sg_symbol_H-M P2(1)2(1)2(1)
_cod_database_code 4333286

loop_
_symmetry_equiv_pos_as_xyz
'x, y, z'
'-x+1/2, -y, z+1/2'
'-x, y+1/2, -z+1/2'
'x+1/2, -y+1/2, -z'

loop_
_atom_site_label
_atom_site_type_symbol
_atom_site_fract_x
_atom_site_fract_y
_atom_site_fract_z
_atom_site_U_iso_or_equiv
_atom_site_adp_type
_atom_site_occupancy
_atom_site_symmetry_multiplicity
_atom_site_calc_flag
_atom_site_refinement_flags
Ag1 Ag 0.76895(4) 1.16734(2) 0.017842(15) 0.01690(9) Uani 1 1 d .
C1 C 0.7357(6) 0.9389(3) 0.0335(2) 0.0241(10) Uani 1 1 d .
H1A H 0.6756 0.8829 0.0439 0.029 Uiso 1 1 calc R
H1B H 0.8377 0.9321 0.0539 0.029 Uiso 1 1 calc R
C2 C 0.7568(6) 0.9438(3) -0.0392(3) 0.0252(10) Uani 1 1 d .
H2A H 0.6548 0.9386 -0.0599 0.030 Uiso 1 1 calc R
H2B H 0.8181 0.8899 -0.0531 0.030 Uiso 1 1 calc R
C3 C 1.0460(5) 1.0281(3) -0.0419(3) 0.0261(11) Uani 1 1 d .
H3A H 1.0450 1.0055 0.0032 0.031 Uiso 1 1 calc R
H3B H 1.0949 0.9803 -0.0693 0.031 Uiso 1 1 calc R
C4 C 1.1386(6) 1.1174(3) -0.0458(3) 0.0248(10) Uani 1 1 d .
H4A H 1.1330 1.1410 -0.0907 0.030 Uiso 1 1 calc R
H4B H 1.2473 1.1029 -0.0366 0.030 Uiso 1 1 calc R
C5 C 1.1323(5) 1.1582(3) 0.0862(2) 0.0219(9) Uani 1 1 d .
H5A H 1.1136 1.0909 0.0851 0.026 Uiso 1 1 calc R
H5B H 1.2434 1.1680 0.0932 0.026 Uiso 1 1 calc R
C6 C 1.0439(6) 1.2001(4) 0.1424(2) 0.0214(10) Uani 1 1 d .
H6A H 1.0609 1.2675 0.1423 0.026 Uiso 1 1 calc R
H6B H 1.0869 1.1756 0.1833 0.026 Uiso 1 1 calc R
C7 C 0.8284(6) 1.0554(4) 0.1562(3) 0.0229(10) Uani 1 1 d .
H7A H 0.9124 1.0240 0.1326 0.027 Uiso 1 1 calc R
H7B H 0.8409 1.0425 0.2029 0.027 Uiso 1 1 calc R
C8 C 0.6752(6) 1.0185(3) 0.1332(2) 0.0217(10) Uani 1 1 d .
H8A H 0.6624 0.9547 0.1493 0.026 Uiso 1 1 calc R
H8B H 0.5923 1.0565 0.1522 0.026 Uiso 1 1 calc R
C9 C 0.4970(5) 1.0291(3) 0.0416(2) 0.0184(9) Uani 1 1 d .
H9A H 0.4957 1.0373 -0.0060 0.022 Uiso 1 1 calc R
H9B H 0.4569 1.0867 0.0609 0.022 Uiso 1 1 calc R
C10 C 0.3868(5) 0.9519(3) 0.0583(2) 0.0177(9) Uani 1 1 d .
C11 C 0.3116(6) 0.9513(3) 0.1180(2) 0.0200(9) Uani 1 1 d .
H11 H 0.3371 0.9968 0.1493 0.024 Uiso 1 1 calc R
C12 C 0.2003(5) 0.8858(3) 0.1327(2) 0.0210(9) Uani 1 1 d .
H12 H 0.1504 0.8863 0.1736 0.025 Uiso 1 1 calc R
C13 C 0.1630(6) 0.8191(3) 0.0862(3) 0.0235(10) Uani 1 1 d .
C14 C 0.2372(6) 0.8188(3) 0.0269(2) 0.0253(10) Uani 1 1 d .
H14 H 0.2118 0.7736 -0.0046 0.030 Uiso 1 1 calc R
C15 C 0.3490(6) 0.8848(3) 0.0134(2) 0.0228(9) Uani 1 1 d .
H15 H 0.3999 0.8837 -0.0272 0.027 Uiso 1 1 calc R
C16 C -0.0318(7) 0.7564(4) 0.1527(3) 0.0358(13) Uani 1 1 d .
H16A H -0.0826 0.8165 0.1563 0.054 Uiso 1 1 calc R
H16B H 0.0378 0.7479 0.1895 0.054 Uiso 1 1 calc R
H16C H -0.1090 0.7074 0.1528 0.054 Uiso 1 1 calc R
C17 C 0.0808(16) 0.6335(10) 0.7321(5) 0.062(4) Uani 0.629(7) 1 d P
H17A H 0.1891 0.6157 0.7338 0.093 Uiso 0.629(7) 1 calc PR
H17B H 0.0201 0.5821 0.7151 0.093 Uiso 0.629(7) 1 calc PR
H17C H 0.0452 0.6489 0.7758 0.093 Uiso 0.629(7) 1 calc PR
C18 C 0.0624(9) 0.7161(8) 0.6888(4) 0.035(2) Uani 0.629(7) 1 d P
C17B C 0.915(4) 0.861(2) 0.8002(9) 0.097(12) Uani 0.371(7) 1 d P
H17D H 0.8056 0.8557 0.8111 0.145 Uiso 0.371(7) 1 calc PR
H17E H 0.9307 0.8403 0.7556 0.145 Uiso 0.371(7) 1 calc PR
H17F H 0.9471 0.9253 0.8045 0.145 Uiso 0.371(7) 1 calc PR
C18B C 0.9979(16) 0.8075(11) 0.8409(7) 0.029(3) Uani 0.371(7) 1 d P
F1 F 0.5581(4) -0.0465(2) 0.82169(17) 0.0386(8) Uani 1 1 d .
F2 F 0.3622(4) -0.0308(2) 0.75083(16) 0.0346(7) Uani 1 1 d .
F3 F 0.2768(5) 0.0930(2) 0.80700(16) 0.0438(9) Uani 1 1 d .
F4 F 0.4715(5) 0.0774(3) 0.87861(16) 0.0447(9) Uani 1 1 d .
F5 F 0.3133(5) -0.0428(3) 0.85813(17) 0.0419(9) Uani 1 1 d .
F6 F 0.5220(5) 0.0900(2) 0.77131(16) 0.0410(9) Uani 1 1 d .
N1 N 0.6588(4) 1.0186(3) 0.06213(19) 0.0169(7) Uani 1 1 d .
N2 N 0.0477(7) 0.7708(4) 0.6553(3) 0.0200(15) Uani 0.629(7) 1 d P
N2B N 1.0668(15) 0.7659(9) 0.8742(6) 0.028(3) Uani 0.371(7) 1 d P
O1 O 0.0522(5) 0.7528(3) 0.0948(2) 0.0333(9) Uani 1 1 d .
P1 P 0.41651(19) 0.02318(10) 0.81437(7) 0.0286(3) Uani 1 1 d .
S1 S 0.84934(14) 1.04742(9) -0.06934(6) 0.0229(3) Uani 1 1 d .
S2 S 1.07722(12) 1.20812(7) 0.00863(6) 0.0170(2) Uani 1 1 d .
S3 S 0.83915(13) 1.17881(9) 0.14212(6) 0.0204(2) Uani 1 1 d .

loop_
_atom_site_aniso_label
_atom_site_aniso_U_11
_atom_site_aniso_U_22
_atom_site_aniso_U_33
_atom_site_aniso_U_23
_atom_site_aniso_U_13
_atom_site_aniso_U_12
Ag1 0.01330(14) 0.01614(14) 0.02125(16) 0.00271(12) -0.00022(12) 0.00196(12)
C1 0.019(2) 0.017(2) 0.037(3) 0.0024(17) 0.005(2) 0.0016(18)
C2 0.019(2) 0.018(2) 0.038(3) -0.0082(18) 0.010(2) -0.0050(19)
C3 0.014(2) 0.025(2) 0.039(3) -0.008(2) 0.006(2) 0.0009(18)
C4 0.021(2) 0.023(2) 0.030(3) -0.003(2) 0.008(2) -0.0029(19)
C5 0.015(2) 0.022(2) 0.028(2) 0.0063(19) -0.0022(17) 0.003(2)
C6 0.017(2) 0.027(2) 0.020(2) 0.0009(19) -0.0032(18) -0.0039(18)
C7 0.015(2) 0.027(2) 0.027(2) 0.012(2) -0.0039(19) -0.0023(19)
C8 0.018(2) 0.023(2) 0.024(2) 0.0067(18) 0.0034(18) -0.0042(18)
C9 0.015(2) 0.019(2) 0.021(2) -0.0012(17) -0.0017(18) 0.0008(17)
C10 0.017(2) 0.0157(19) 0.021(2) -0.0007(17) -0.0003(17) 0.0019(17)
C11 0.024(2) 0.016(2) 0.020(2) -0.0007(17) -0.0011(18) -0.0018(18)
C12 0.019(2) 0.020(2) 0.024(2) 0.0004(17) 0.0041(19) -0.0028(18)
C13 0.023(2) 0.015(2) 0.032(3) 0.0016(18) 0.0003(19) -0.0037(19)
C14 0.030(2) 0.018(2) 0.028(2) -0.0073(17) 0.002(2) -0.0029(19)
C15 0.026(2) 0.021(2) 0.021(2) -0.0035(19) 0.003(2) -0.0006(18)
C16 0.032(3) 0.027(3) 0.049(3) -0.001(3) 0.012(3) -0.009(2)
C17 0.066(8) 0.086(10) 0.034(5) 0.039(6) -0.003(6) 0.020(7)
C18 0.007(4) 0.068(7) 0.031(5) 0.002(5) -0.001(3) -0.004(4)
C17B 0.13(2) 0.14(3) 0.022(9) -0.029(12) -0.026(12) 0.09(2)
C18B 0.021(6) 0.043(9) 0.022(6) -0.014(6) -0.002(5) 0.015(6)
F1 0.042(2) 0.0395(19) 0.0342(17) -0.0010(15) 0.0039(16) 0.0135(16)
F2 0.0408(19) 0.0335(17) 0.0293(16) -0.0055(13) 0.0035(15) -0.0014(15)
F3 0.057(2) 0.0394(18) 0.0348(17) 0.0023(14) 0.0064(18) 0.0262(19)
F4 0.070(3) 0.041(2) 0.0234(16) -0.0056(14) 0.0023(18) 0.0106(19)
F5 0.050(2) 0.0380(19) 0.0376(18) 0.0097(15) 0.0213(17) 0.0127(17)
F6 0.063(2) 0.0351(19) 0.0251(16) -0.0013(14) 0.0050(17) -0.0089(18)
N1 0.0133(17) 0.0162(17) 0.0213(19) 0.0002(14) 0.0006(15) 0.0013(14)
N2 0.005(3) 0.020(3) 0.035(4) 0.012(3) 0.006(2) -0.001(2)
N2B 0.027(6) 0.032(7) 0.026(6) -0.005(5) 0.001(5) -0.004(5)
O1 0.033(2) 0.0225(19) 0.045(2) -0.0051(17) 0.0071(19) -0.0146(17)
P1 0.0392(8) 0.0277(7) 0.0189(6) 0.0006(5) 0.0070(6) 0.0090(6)
S1 0.0189(6) 0.0241(6) 0.0257(6) -0.0048(5) 0.0055(5) -0.0051(5)
S2 0.0128(5) 0.0163(5) 0.0220(5) 0.0018(4) 0.0011(4) -0.0019(4)
S3 0.0154(5) 0.0258(6) 0.0199(5) 0.0007(4) 0.0002(4) 0.0001(5)

loop_
_atom_type_symbol
_atom_type_description
_atom_type_scat_dispersion_real
_atom_type_scat_dispersion_imag
_atom_type_scat_source
C C 0.0033 0.0016 'International Tables Vol C Tables 4.2.6.8 and 6.1.1.4'
H H 0.0000 0.0000 'International Tables Vol C Tables 4.2.6.8 and 6.1.1.4'
N N 0.0061 0.0033 'International Tables Vol C Tables 4.2.6.8 and 6.1.1.4'
O O 0.0106 0.0060 'International Tables Vol C Tables 4.2.6.8 and 6.1.1.4'
F F 0.0171 0.0103 'International Tables Vol C Tables 4.2.6.8 and 6.1.1.4'
P P 0.1023 0.0942 'International Tables Vol C Tables 4.2.6.8 and 6.1.1.4'
S S 0.1246 0.1234 'International Tables Vol C Tables 4.2.6.8 and 6.1.1.4'
Ag Ag -0.8971 1.1015 'International Tables Vol C Tables 4.2.6.8 and 6.1.1.4'

loop_
_geom_angle_atom_site_label_1
_geom_angle_atom_site_label_2
_geom_angle_atom_site_label_3
_geom_angle
_geom_angle_site_symmetry_1
_geom_angle_site_symmetry_3
S2 Ag1 N1 115.91(9) 4_475 .
S2 Ag1 S1 120.48(4) 4_475 .
N1 Ag1 S1 77.49(9) . .
S2 Ag1 S3 108.61(4) 4_475 .
N1 Ag1 S3 77.89(9) . .
S1 Ag1 S3 130.72(4) . .
S2 Ag1 S2 118.539(18) 4_475 .
N1 Ag1 S2 125.24(9) . .
S1 Ag1 S2 80.38(4) . .
S3 Ag1 S2 80.10(4) . .
N1 C1 C2 114.9(4) . .
N1 C1 H1A 108.6 . .
C2 C1 H1A 108.6 . .
N1 C1 H1B 108.6 . .
C2 C1 H1B 108.6 . .
H1A C1 H1B 107.5 . .
C1 C2 S1 115.7(3) . .
C1 C2 H2A 108.4 . .
S1 C2 H2A 108.4 . .
C1 C2 H2B 108.4 . .
S1 C2 H2B 108.4 . .
H2A C2 H2B 107.4 . .
C4 C3 S1 110.4(4) . .
C4 C3 H3A 109.6 . .
S1 C3 H3A 109.6 . .
C4 C3 H3B 109.6 . .
S1 C3 H3B 109.6 . .
H3A C3 H3B 108.1 . .
C3 C4 S2 115.2(3) . .
C3 C4 H4A 108.5 . .
S2 C4 H4A 108.5 . .
C3 C4 H4B 108.5 . .
S2 C4 H4B 108.5 . .
H4A C4 H4B 107.5 . .
C6 C5 S2 112.3(3) . .
C6 C5 H5A 109.1 . .
S2 C5 H5A 109.1 . .
C6 C5 H5B 109.1 . .
S2 C5 H5B 109.1 . .
H5A C5 H5B 107.9 . .
C5 C6 S3 115.4(3) . .
C5 C6 H6A 108.4 . .
S3 C6 H6A 108.4 . .
C5 C6 H6B 108.4 . .
S3 C6 H6B 108.4 . .
H6A C6 H6B 107.5 . .
C8 C7 S3 110.1(3) . .
C8 C7 H7A 109.6 . .
S3 C7 H7A 109.6 . .
C8 C7 H7B 109.6 . .
S3 C7 H7B 109.6 . .
H7A C7 H7B 108.2 . .
N1 C8 C7 113.4(4) . .
N1 C8 H8A 108.9 . .
C7 C8 H8A 108.9 . .
N1 C8 H8B 108.9 . .
C7 C8 H8B 108.9 . .
H8A C8 H8B 107.7 . .
N1 C9 C10 117.6(4) . .
N1 C9 H9A 107.9 . .
C10 C9 H9A 107.9 . .
N1 C9 H9B 107.9 . .
C10 C9 H9B 107.9 . .
H9A C9 H9B 107.2 . .
C15 C10 C11 118.4(4) . .
C15 C10 C9 121.2(4) . .
C11 C10 C9 120.2(4) . .
C12 C11 C10 121.6(4) . .
C12 C11 H11 119.2 . .
C10 C11 H11 119.2 . .
C11 C12 C13 118.9(4) . .
C11 C12 H12 120.6 . .
C13 C12 H12 120.6 . .
O1 C13 C14 116.1(4) . .
O1 C13 C12 123.9(5) . .
C14 C13 C12 120.0(4) . .
C13 C14 C15 120.1(4) . .
C13 C14 H14 119.9 . .
C15 C14 H14 119.9 . .
C10 C15 C14 121.0(5) . .
C10 C15 H15 119.5 . .
C14 C15 H15 119.5 . .
O1 C16 H16A 109.5 . .
O1 C16 H16B 109.5 . .
H16A C16 H16B 109.5 . .
O1 C16 H16C 109.5 . .
H16A C16 H16C 109.5 . .
H16B C16 H16C 109.5 . .
C18 C17 H17A 109.5 . .
C18 C17 H17B 109.5 . .
H17A C17 H17B 109.5 . .
C18 C17 H17C 109.5 . .
H17A C17 H17C 109.5 . .
H17B C17 H17C 109.5 . .
N2 C18 C17 175.6(12) . .
C18B C17B H17D 109.5 . .
C18B C17B H17E 109.5 . .
H17D C17B H17E 109.5 . .
C18B C17B H17F 109.5 . .
H17D C17B H17F 109.5 . .
H17E C17B H17F 109.5 . .
N2B C18B C17B 179(2) . .
C1 N1 C8 111.0(4) . .
C1 N1 C9 113.7(4) . .
C8 N1 C9 112.2(4) . .
C1 N1 Ag1 110.7(3) . .
C8 N1 Ag1 108.9(3) . .
C9 N1 Ag1 99.8(3) . .
C13 O1 C16 116.8(4) . .
F3 P1 F5 90.2(2) . .
F3 P1 F1 179.6(2) . .
F5 P1 F1 90.2(2) . .
F3 P1 F2 90.3(2) . .
F5 P1 F2 90.3(2) . .
F1 P1 F2 89.8(2) . .
F3 P1 F6 90.1(2) . .
F5 P1 F6 179.1(2) . .
F1 P1 F6 89.5(2) . .
F2 P1 F6 90.55(18) . .
F3 P1 F4 89.8(2) . .
F5 P1 F4 89.6(2) . .
F1 P1 F4 90.0(2) . .
F2 P1 F4 179.9(2) . .
F6 P1 F4 89.5(2) . .
C2 S1 C3 100.6(2) . .
C2 S1 Ag1 101.30(16) . .
C3 S1 Ag1 98.10(17) . .
C4 S2 C5 100.4(2) . .
C4 S2 Ag1 100.91(16) . 4_575
C5 S2 Ag1 107.49(16) . 4_575
C4 S2 Ag1 100.07(17) . .
C5 S2 Ag1 96.36(15) . .
Ag1 S2 Ag1 144.56(5) 4_575 .
C6 S3 C7 102.6(2) . .
C6 S3 Ag1 104.02(16) . .
C7 S3 Ag1 94.68(17) . .

loop_
_geom_bond_atom_site_label_1
_geom_bond_atom_site_label_2
_geom_bond_distance
_geom_bond_site_symmetry_2
Ag1 S2 2.5217(11) 4_475
Ag1 N1 2.532(4) .
Ag1 S1 2.6010(13) .
Ag1 S3 2.6467(12) .
Ag1 S2 2.7600(11) .
C1 N1 1.462(6) .
C1 C2 1.516(7) .
C1 H1A 0.9900 .
C1 H1B 0.9900 .
C2 S1 1.815(5) .
C2 H2A 0.9900 .
C2 H2B 0.9900 .
C3 C4 1.528(7) .
C3 S1 1.829(5) .
C3 H3A 0.9900 .
C3 H3B 0.9900 .
C4 S2 1.813(5) .
C4 H4A 0.9900 .
C4 H4B 0.9900 .
C5 C6 1.521(7) .
C5 S2 1.825(5) .
C5 H5A 0.9900 .
C5 H5B 0.9900 .
C6 S3 1.812(5) .
C6 H6A 0.9900 .
C6 H6B 0.9900 .
C7 C8 1.516(7) .
C7 S3 1.816(5) .
C7 H7A 0.9900 .
C7 H7B 0.9900 .
C8 N1 1.477(6) .
C8 H8A 0.9900 .
C8 H8B 0.9900 .
C9 N1 1.482(6) .
C9 C10 1.516(6) .
C9 H9A 0.9900 .
C9 H9B 0.9900 .
C10 C15 1.384(6) .
C10 C11 1.399(7) .
C11 C12 1.393(6) .
C11 H11 0.9500 .
C12 C13 1.402(7) .
C12 H12 0.9500 .
C13 O1 1.374(6) .
C13 C14 1.387(7) .
C14 C15 1.394(7) .
C14 H14 0.9500 .
C15 H15 0.9500 .
C16 O1 1.405(7) .
C16 H16A 0.9800 .
C16 H16B 0.9800 .
C16 H16C 0.9800 .
C17 C18 1.505(15) .
C17 H17A 0.9800 .
C17 H17B 0.9800 .
C17 H17C 0.9800 .
C18 N2 1.061(12) .
C17B C18B 1.36(3) .
C17B H17D 0.9800 .
C17B H17E 0.9800 .
C17B H17F 0.9800 .
C18B N2B 1.095(19) .
F1 P1 1.602(4) .
F2 P1 1.601(3) .
F3 P1 1.591(4) .
F4 P1 1.617(4) .
F5 P1 1.596(4) .
F6 P1 1.606(4) .
S2 Ag1 2.5217(11) 4_575
